data_2102232
loop_
_publ_author_name
'Godino Salido, M. Luz'
'Arranz Mascar\'os, Paloma'
'L\'opez Garz\'on, Rafael'
'Guti\'errez Valero, M. Dolores'
'Low, John N.'
'Gallagher, John F.'
'Glidewell, Christopher'

_publ_section_title
;
 Hydrated metal(II) complexes of
 <i>N</i>-(6-amino-3,4-dihydro-3-methyl-5-nitroso-4-oxopyrimidin-2-yl)
 derivatives of glycine, glycylglycine, threonine, serine, valine and
 methionine: a monomeric complex and coordination polymers in one, two
 and three dimensions linked by hydrogen bonding
;
_journal_issue 1
_journal_name_full 'Acta Crystallographica Section B'
_journal_page_first 46
_journal_page_last 64
_journal_paper_doi 10.1107/S0108768103029136
_journal_volume 60
_journal_year 2004
_chemical_formula_moiety 'C18 H28 Ca N10 O12, 4(H2 O)'
_chemical_formula_sum 'C18 H36 Ca N10 O16'
_chemical_formula_weight 688.65
_chemical_name_systematic ?
_space_group_IT_number 5
_symmetry_cell_setting monoclinic
_symmetry_space_group_name_Hall 'C 2y'
_symmetry_space_group_name_H-M 'C 1 2 1'
_atom_sites_solution_hydrogens geom
_atom_sites_solution_primary direct
_atom_sites_solution_secondary difmap
_cell_angle_alpha 90.00
_cell_angle_beta 94.610(2)
_cell_angle_gamma 90.00
_cell_formula_units_Z 2
_cell_length_a 30.2259(11)
_cell_length_b 6.4043(2)
_cell_length_c 7.3667(3)
_cell_measurement_reflns_used 3182
_cell_measurement_temperature 120(2)
_cell_measurement_theta_max 27.39
_cell_measurement_theta_min 2.99
_cell_volume 1421.40(9)
_computing_cell_refinement 'DENZO-SMN (Otwinowski & Minor, 1997)'
_computing_data_collection 'Kappa-CCD server software (Nonius, 1997)'
_computing_data_reduction 'DENZO-SMN (Otwinowski & Minor, 1997)'
_computing_molecular_graphics ' PLATON (Spek, 2003)'
_computing_publication_material 'SHELXL-97 (Sheldrick, 1997a) and PRPKAPPA (Ferguson, 1999)'
_computing_structure_refinement 'SHELXL-97 (Sheldrick, 1997a)'
_computing_structure_solution 'SHELXS-97 (Sheldrick, 1997b)'
_diffrn_ambient_temperature 120(2)
_diffrn_measured_fraction_theta_full 0.997
_diffrn_measured_fraction_theta_max 0.987
_diffrn_measurement_device_type Kappa-CCD
_diffrn_measurement_method '\f scans, and \w scans with \k offsets'
_diffrn_radiation_monochromator graphite
_diffrn_radiation_source 'fine-focus sealed X-ray tube'
_diffrn_radiation_type 'Mo K\a'
_diffrn_radiation_wavelength 0.71073
_diffrn_reflns_av_R_equivalents 0.073
_diffrn_reflns_av_sigmaI/netI 0.0900
_diffrn_reflns_limit_h_max 38
_diffrn_reflns_limit_h_min -38
_diffrn_reflns_limit_k_max 8
_diffrn_reflns_limit_k_min -8
_diffrn_reflns_limit_l_max 9
_diffrn_reflns_limit_l_min -9
_diffrn_reflns_number 9010
_diffrn_reflns_theta_full 26.50
_diffrn_reflns_theta_max 27.39
_diffrn_reflns_theta_min 2.99
_diffrn_standards_decay_% 0
_exptl_absorpt_coefficient_mu 0.315
_exptl_absorpt_correction_T_max 0.990
_exptl_absorpt_correction_T_min 0.867
_exptl_absorpt_correction_type multi-scan
_exptl_absorpt_process_details 'DENZO-SMN (Otwinowski & Minor, 1997)'
_exptl_crystal_colour pink
_exptl_crystal_density_diffrn 1.609
_exptl_crystal_density_method 'not measured'
_exptl_crystal_description plate
_exptl_crystal_F_000 724
_exptl_crystal_size_max 0.24
_exptl_crystal_size_mid 0.24
_exptl_crystal_size_min 0.04
_refine_diff_density_max 0.302
_refine_diff_density_min -0.326
_refine_ls_abs_structure_details 'Flack (1983), 1412 Friedel pairs'
_refine_ls_abs_structure_Flack -0.08(5)
_refine_ls_extinction_method none
_refine_ls_goodness_of_fit_ref 1.025
_refine_ls_hydrogen_treatment constr
_refine_ls_matrix_type full
_refine_ls_number_parameters 206
_refine_ls_number_reflns 3182
_refine_ls_number_restraints 1
_refine_ls_restrained_S_all 1.025
_refine_ls_R_factor_all 0.0785
_refine_ls_R_factor_gt 0.0485
_refine_ls_shift/su_max 0.000
_refine_ls_shift/su_mean 0.000
_refine_ls_structure_factor_coef Fsqd
_refine_ls_weighting_details 'w=1/[\s^2^(Fo^2^)+(0.0339P)^2^] where P=(Fo^2^+2Fc^2^)/3'
_refine_ls_weighting_scheme calc
_refine_ls_wR_factor_gt 0.0872
_refine_ls_wR_factor_ref 0.0960
_reflns_number_gt 2469
_reflns_number_total 3182
_reflns_threshold_expression I>2\s(I)
_cod_data_source_file na5011.cif
_cod_data_source_block III
_cod_depositor_comments
;
The following automatic conversions were performed:
'_exptl_absorpt_correction_type' value 'Multi-scan' changed to
'multi-scan' according to
'/home/saulius/struct/CIF-dictionaries/cif_core.dic' dictionary named
'cif_core.dic' version 2.4.1 from 2010-06-29.

Automatic conversion script
Id: cif_fix_enum 1527 2010-12-29 10:47:43Z saulius 

The following automatic conversions were performed:

'_exptl_absorpt_correction_type' value 'Multi-scan' changed to
'multi-scan' according to
/home/saulius/struct/CIF-dictionaries/cif_core.dic dictionary named
'cif_core.dic' version 2.4.1 from 2010-06-29.

Automatic conversion script
Id: cif_fix_values 1715 2011-07-08 13:25:40Z adriana 
;
_cod_original_sg_symbol_H-M 'C 2'
_cod_database_code 2102232

loop_
_symmetry_equiv_pos_as_xyz
'x, y, z'
'-x, y, -z'
'x+1/2, y+1/2, z'
'-x+1/2, y+1/2, -z'

loop_
_atom_site_label
_atom_site_fract_x
_atom_site_fract_y
_atom_site_fract_z
_atom_site_U_iso_or_equiv
_atom_site_adp_type
_atom_site_calc_flag
_atom_site_refinement_flags
_atom_site_occupancy
_atom_site_type_symbol
Ca1 1.0000 0.23325(12) 0.5000 0.0152(2) Uani d S 1 Ca
N1 0.80400(7) 0.7798(4) 0.2875(3) 0.0150(5) Uani d . 1 N
C2 0.83047(8) 0.7773(5) 0.1529(3) 0.0139(6) Uani d . 1 C
N2 0.87444(7) 0.7755(4) 0.1953(3) 0.0156(5) Uani d . 1 N
C21 0.89310(8) 0.7782(5) 0.3845(4) 0.0141(6) Uani d . 1 C
C22 0.90594(9) 0.5593(4) 0.4570(4) 0.0159(6) Uani d . 1 C
O21 0.94321(6) 0.4799(3) 0.3682(3) 0.0173(5) Uani d . 1 O
C23 0.86750(9) 0.4052(5) 0.4443(4) 0.0198(7) Uani d . 1 C
C24 0.93285(9) 0.9259(4) 0.4113(4) 0.0157(7) Uani d . 1 C
O22 0.94650(7) 0.9676(3) 0.5730(3) 0.0206(5) Uani d . 1 O
O23 0.95003(6) 1.0024(3) 0.2762(3) 0.0194(5) Uani d . 1 O
N3 0.81585(7) 0.7775(4) -0.0295(3) 0.0145(5) Uani d . 1 N
C3 0.84744(9) 0.7775(5) -0.1707(4) 0.0184(6) Uani d . 1 C
C4 0.77063(8) 0.7760(5) -0.0850(3) 0.0143(6) Uani d . 1 C
O4 0.75843(6) 0.7758(4) -0.2471(2) 0.0231(5) Uani d . 1 O
C5 0.74062(8) 0.7752(5) 0.0603(3) 0.0137(6) Uani d . 1 C
N5 0.69742(7) 0.7761(4) 0.0010(3) 0.0172(5) Uani d . 1 N
O5 0.66907(6) 0.7746(3) 0.1243(2) 0.0206(5) Uani d . 1 O
C6 0.75991(8) 0.7761(5) 0.2456(3) 0.0148(6) Uani d . 1 C
N6 0.73384(7) 0.7724(4) 0.3809(3) 0.0196(6) Uani d . 1 N
O1 1.02434(6) 0.3724(3) 0.2231(3) 0.0191(5) Uani d . 1 O
O2 0.91546(6) 0.2882(3) 0.0294(2) 0.0195(5) Uani d . 1 O
O3 1.04686(7) 0.7819(4) 0.0791(3) 0.0379(6) Uani d . 1 O
H2 0.8925 0.7726 0.1073 0.019 Uiso calc R 1 H
H21 0.8696 0.8330 0.4600 0.017 Uiso calc R 1 H
H22 0.9159 0.5751 0.5891 0.019 Uiso calc R 1 H
H21A 0.9358 0.4437 0.2639 0.021 Uiso d R 1 H
H23A 0.8587 0.3748 0.3161 0.030 Uiso calc R 1 H
H23B 0.8423 0.4658 0.5014 0.030 Uiso calc R 1 H
H23C 0.8767 0.2757 0.5074 0.030 Uiso calc R 1 H
H3A 0.8312 0.7685 -0.2910 0.028 Uiso calc R 1 H
H3B 0.8674 0.6574 -0.1528 0.028 Uiso calc R 1 H
H3C 0.8648 0.9068 -0.1625 0.028 Uiso calc R 1 H
H6A 0.7455 0.7725 0.4944 0.024 Uiso calc R 1 H
H6B 0.7048 0.7699 0.3578 0.024 Uiso calc R 1 H
H11 1.0458 0.3151 0.1450 0.023 Uiso d R 1 H
H12 1.0148 0.5068 0.1741 0.023 Uiso d R 1 H
H21B 0.8888 0.2854 -0.0115 0.023 Uiso d R 1 H
H22B 0.9225 0.1837 0.0948 0.023 Uiso d R 1 H
H31 1.0363 0.8700 -0.0223 0.045 Uiso d R 1 H
H32 1.0489 0.8559 0.1943 0.045 Uiso d R 1 H

loop_
_atom_site_aniso_label
_atom_site_aniso_U_11
_atom_site_aniso_U_22
_atom_site_aniso_U_33
_atom_site_aniso_U_12
_atom_site_aniso_U_13
_atom_site_aniso_U_23
Ca1 0.0140(4) 0.0166(5) 0.0152(4) 0.000 0.0013(3) 0.000
N1 0.0117(11) 0.0199(14) 0.0133(11) 0.0006(11) 0.0000(9) -0.0046(12)
C2 0.0159(14) 0.0113(15) 0.0140(13) 0.0020(12) -0.0010(10) 0.0010(13)
N2 0.0136(12) 0.0190(14) 0.0143(11) 0.0008(11) 0.0024(9) -0.0020(12)
C21 0.0140(14) 0.0154(16) 0.0128(13) 0.0016(13) 0.0013(10) 0.0001(13)
C22 0.0174(16) 0.0140(15) 0.0169(16) 0.0017(12) 0.0044(13) -0.0006(12)
O21 0.0158(11) 0.0194(11) 0.0171(11) 0.0037(9) 0.0025(9) -0.0028(10)
C23 0.0200(17) 0.0165(16) 0.0231(18) -0.0007(13) 0.0036(13) 0.0005(13)
C24 0.0148(16) 0.0104(15) 0.0220(17) 0.0017(11) 0.0018(13) -0.0006(13)
O22 0.0226(11) 0.0184(11) 0.0201(12) -0.0046(9) -0.0025(9) -0.0029(10)
O23 0.0163(11) 0.0207(12) 0.0212(12) -0.0004(9) 0.0021(9) 0.0023(10)
N3 0.0155(12) 0.0156(13) 0.0125(11) -0.0005(11) 0.0017(9) -0.0009(11)
C3 0.0215(15) 0.0228(17) 0.0118(13) -0.0013(14) 0.0071(11) -0.0012(14)
C4 0.0157(14) 0.0123(15) 0.0146(14) 0.0024(12) -0.0004(11) 0.0025(13)
O4 0.0212(10) 0.0346(14) 0.0128(10) 0.0007(11) -0.0028(8) -0.0002(11)
C5 0.0141(14) 0.0125(15) 0.0144(13) -0.0009(12) 0.0002(10) -0.0023(13)
N5 0.0152(12) 0.0162(14) 0.0202(12) -0.0011(11) 0.0008(10) 0.0007(12)
O5 0.0169(10) 0.0260(12) 0.0186(10) 0.0011(10) 0.0006(8) -0.0005(10)
C6 0.0186(15) 0.0124(15) 0.0133(14) 0.0002(13) 0.0011(11) -0.0008(13)
N6 0.0140(12) 0.0310(15) 0.0137(11) 0.0031(13) 0.0003(9) -0.0008(13)
O1 0.0200(11) 0.0206(12) 0.0175(11) 0.0014(9) 0.0074(9) 0.0011(9)
O2 0.0163(10) 0.0241(12) 0.0177(10) 0.0015(9) -0.0004(8) 0.0022(10)
O3 0.0519(15) 0.0357(16) 0.0262(12) -0.0136(12) 0.0042(10) -0.0055(12)

loop_
_atom_type_symbol
_atom_type_description
_atom_type_scat_dispersion_real
_atom_type_scat_dispersion_imag
_atom_type_scat_source
C C 0.0033 0.0016 'International Tables Vol C Tables 4.2.6.8 and 6.1.1.4'
H H 0.0000 0.0000 'International Tables Vol C Tables 4.2.6.8 and 6.1.1.4'
Ca Ca 0.2262 0.3064 'International Tables Vol C Tables 4.2.6.8 and 6.1.1.4'
N N 0.0061 0.0033 'International Tables Vol C Tables 4.2.6.8 and 6.1.1.4'
O O 0.0106 0.0060 'International Tables Vol C Tables 4.2.6.8 and 6.1.1.4'

loop_
_geom_angle_atom_site_label_1
_geom_angle_atom_site_label_2
_geom_angle_atom_site_label_3
_geom_angle_site_symmetry_1
_geom_angle_site_symmetry_3
_geom_angle
_geom_angle_publ_flag
O1 Ca1 O1 2_756 . 136.32(10) no
O1 Ca1 O22 . 1_545 134.61(7) no
O1 Ca1 O22 . 2_746 79.46(7) no
O22 Ca1 O22 1_545 2_746 91.44(10) no
O1 Ca1 O21 . 2_756 81.12(7) no
O1 Ca1 O21 2_756 . 81.12(7) no
O1 Ca1 O21 . . 71.29(7) no
O22 Ca1 O21 1_545 . 94.63(7) no
O22 Ca1 O21 2_746 . 144.22(7) no
O21 Ca1 O21 2_756 . 100.60(10) no
O1 Ca1 O23 2_756 1_545 123.23(6) no
O1 Ca1 O23 . 1_545 82.77(7) no
O22 Ca1 O23 1_545 1_545 51.84(6) no
O22 Ca1 O23 2_746 1_545 79.94(7) no
O21 Ca1 O23 2_756 1_545 163.70(6) no
O21 Ca1 O23 . 1_545 76.42(6) no
O1 Ca1 O23 2_756 2_746 82.77(7) no
O1 Ca1 O23 . 2_746 123.23(6) no
O22 Ca1 O23 1_545 2_746 79.94(7) no
O22 Ca1 O23 2_746 2_746 51.84(6) no
O21 Ca1 O23 2_756 2_746 76.42(6) no
O21 Ca1 O23 . 2_746 163.70(6) no
O23 Ca1 O23 1_545 2_746 110.85(9) no
C2 N1 C6 . . 118.4(2) no
N1 C2 N2 . . 118.3(2) no
N1 C2 N3 . . 124.3(2) no
N2 C2 N3 . . 117.4(2) no
C2 N2 C21 . . 121.4(2) no
C2 N2 H2 . . 119.3 no
C21 N2 H2 . . 119.3 no
N2 C21 C24 . . 111.7(2) no
N2 C21 C22 . . 112.8(2) no
C24 C21 C22 . . 110.2(2) no
N2 C21 H21 . . 107.3 no
C24 C21 H21 . . 107.3 no
C22 C21 H21 . . 107.3 no
O21 C22 C23 . . 111.4(2) no
O21 C22 C21 . . 110.4(2) no
C23 C22 C21 . . 113.6(2) no
O21 C22 H22 . . 107.0 no
C23 C22 H22 . . 107.0 no
C21 C22 H22 . . 107.0 no
C22 O21 Ca1 . . 126.22(17) no
C22 O21 H21A . . 111.2 no
Ca1 O21 H21A . . 108.5 no
C22 C23 H23A . . 109.5 no
C22 C23 H23B . . 109.5 no
H23A C23 H23B . . 109.5 no
C22 C23 H23C . . 109.5 no
H23A C23 H23C . . 109.5 no
H23B C23 H23C . . 109.5 no
O22 C24 O23 . . 122.8(3) no
O22 C24 C21 . . 116.6(3) no
O23 C24 C21 . . 120.6(3) no
C2 N3 C4 . . 121.0(2) no
C2 N3 C3 . . 120.9(2) no
C4 N3 C3 . . 118.1(2) no
N3 C3 H3A . . 109.5 no
N3 C3 H3B . . 109.5 no
H3A C3 H3B . . 109.5 no
N3 C3 H3C . . 109.5 no
H3A C3 H3C . . 109.5 no
H3B C3 H3C . . 109.5 no
O4 C4 N3 . . 119.9(2) no
O4 C4 C5 . . 124.2(2) no
N3 C4 C5 . . 116.0(2) no
N5 C5 C6 . . 128.1(2) no
N5 C5 C4 . . 114.0(2) no
C6 C5 C4 . . 117.9(2) no
O5 N5 C5 . . 116.8(2) no
N6 C6 N1 . . 117.9(2) no
N6 C6 C5 . . 119.7(2) no
N1 C6 C5 . . 122.4(2) no
C6 N6 H6A . . 120.0 no
C6 N6 H6B . . 120.0 no
H6A N6 H6B . . 120.0 no
Ca1 O1 H11 . . 128.9 no
Ca1 O1 H12 . . 123.1 no
H11 O1 H12 . . 107.9 no
H21B O2 H22B . . 112.3 no
H31 O3 H32 . . 112.5 no

loop_
_geom_bond_atom_site_label_1
_geom_bond_atom_site_label_2
_geom_bond_site_symmetry_2
_geom_bond_distance
_geom_bond_publ_flag
Ca1 O1 . 2.395(2) no
Ca1 O22 1_545 2.437(2) no
Ca1 O21 . 2.473(2) no
Ca1 O23 1_545 2.605(2) no
Ca1 C24 1_545 2.865(3) no
N1 C2 . 1.323(3) no
N1 C6 . 1.344(3) no
C2 N2 . 1.341(3) no
C2 N3 . 1.380(3) no
N2 C21 . 1.461(3) no
N2 H2 . 0.88 no
C21 C24 . 1.529(4) no
C21 C22 . 1.539(4) no
C21 H21 . 1.00 no
C22 O21 . 1.440(3) no
C22 C23 . 1.522(4) no
C22 H22 . 1.00 no
O21 H21A . 0.8173 no
C23 H23A . 0.98 no
C23 H23B . 0.98 no
C23 H23C . 0.98 no
C24 O22 . 1.258(3) no
C24 O23 . 1.259(3) no
N3 C4 . 1.395(3) no
N3 C3 . 1.467(3) no
C3 H3A . 0.98 no
C3 H3B . 0.98 no
C3 H3C . 0.98 no
C4 O4 . 1.221(3) no
C4 C5 . 1.458(4) no
C5 N5 . 1.343(3) no
C5 C6 . 1.440(3) no
N5 O5 . 1.298(3) no
C6 N6 . 1.320(3) no
N6 H6A . 0.88 no
N6 H6B . 0.88 no
O1 H11 . 0.97 no
O1 H12 . 0.97 no
O2 H21B . 0.84 no
O2 H22B . 0.84 no
O3 H31 . 0.97 no
O3 H32 . 0.97 no

loop_
_geom_hbond_atom_site_label_D
_geom_hbond_atom_site_label_H
_geom_hbond_atom_site_label_A
_geom_hbond_site_symmetry_A
_geom_hbond_distance_DH
_geom_hbond_distance_HA
_geom_hbond_distance_DA
_geom_hbond_angle_DHA
_geom_hbond_publ_flag
N2 H2 O3 2_755 0.88 2.37 3.243(3) 168 y
O21 H21A O2 . 0.82 2.04 2.846(3) 167 y
N6 H6A O4 1_556 0.88 1.91 2.781(3) 168 y
N6 H6B O5 . 0.88 1.95 2.609(3) 130 y
O1 H11 O2 2_755 0.97 1.82 2.758(3) 162 y
O1 H12 O3 . 0.97 2.16 2.931(3) 136 y
O2 H21B N5 4_645 0.84 2.61 3.402(3) 157 y
O2 H21B O5 4_645 0.84 1.88 2.711(3) 175 y
O2 H22B O23 1_545 0.84 1.91 2.727(3) 164 y
O3 H31 O23 2_755 0.97 2.12 2.982(3) 147 y
O3 H32 O22 2_756 0.97 1.85 2.818(3) 174 y

loop_
_geom_torsion_atom_site_label_1
_geom_torsion_atom_site_label_2
_geom_torsion_atom_site_label_3
_geom_torsion_atom_site_label_4
_geom_torsion_site_symmetry_1
_geom_torsion_site_symmetry_4
_geom_torsion
_geom_torsion_publ_flag
C6 N1 C2 N2 . . -178.3(3) no
C6 N1 C2 N3 . . 2.1(4) no
N1 C2 N2 C21 . . -0.6(4) no
N3 C2 N2 C21 . . 179.1(2) no
C2 N2 C21 C24 . . -137.7(3) no
C2 N2 C21 C22 . . 97.6(3) no
N2 C21 C22 O21 . . 68.5(3) no
C24 C21 C22 O21 . . -57.0(3) no
N2 C21 C22 C23 . . -57.4(3) no
C24 C21 C22 C23 . . 177.0(2) no
C23 C22 O21 Ca1 . . -82.1(3) no
C21 C22 O21 Ca1 . . 150.76(17) no
O1 Ca1 O21 C22 2_756 . -23.3(2) no
O1 Ca1 O21 C22 . . -169.0(2) no
O22 Ca1 O21 C22 1_545 . 55.2(2) no
O22 Ca1 O21 C22 2_746 . 154.15(19) no
O21 Ca1 O21 C22 2_756 . -92.3(2) no
O23 Ca1 O21 C22 1_545 . 104.1(2) no
O23 Ca1 O21 C22 2_746 . -14.5(4) no
C24 Ca1 O21 C22 1_545 . 78.8(2) no
N2 C21 C24 O22 . . 168.0(2) no
C22 C21 C24 O22 . . -65.8(3) no
N2 C21 C24 O23 . . -10.9(4) no
C22 C21 C24 O23 . . 115.3(3) no
O23 C24 O22 Ca1 . 1_565 6.1(3) no
C21 C24 O22 Ca1 . 1_565 -172.8(2) no
O22 C24 O23 Ca1 . 1_565 -5.7(3) no
C21 C24 O23 Ca1 . 1_565 173.2(2) no
N1 C2 N3 C4 . . -1.4(4) no
N2 C2 N3 C4 . . 179.0(2) no
N1 C2 N3 C3 . . 179.1(3) no
N2 C2 N3 C3 . . -0.5(4) no
C2 N3 C4 O4 . . -179.8(3) no
C3 N3 C4 O4 . . -0.4(4) no
C2 N3 C4 C5 . . 0.3(4) no
C3 N3 C4 C5 . . 179.8(3) no
O4 C4 C5 N5 . . -0.6(4) no
N3 C4 C5 N5 . . 179.3(2) no
O4 C4 C5 C6 . . -179.9(3) no
N3 C4 C5 C6 . . 0.0(4) no
C6 C5 N5 O5 . . -1.1(4) no
C4 C5 N5 O5 . . 179.7(2) no
C2 N1 C6 N6 . . 178.0(3) no
C2 N1 C6 C5 . . -1.7(4) no
N5 C5 C6 N6 . . 1.8(5) no
C4 C5 C6 N6 . . -179.0(3) no
N5 C5 C6 N1 . . -178.4(3) no
C4 C5 C6 N1 . . 0.7(4) no
